data_7036886
loop_
_publ_author_name
'Paul, Anup'
'Anbu, Sellamuthu'
'Sharma, Gunjan'
'Kuznetsov, Maxim L.'
'Koch, Biplob'
'Guedes da Silva, M F\'atima C'
'Pombeiro, Armando J. L.'

_publ_section_title
;
 Synthesis, DNA binding, cellular DNA lesion and cytotoxicity of a series
 of new benzimidazole-based Schiff base copper(ii) complexes.
;
_journal_issue 46
_journal_name_full 'Dalton transactions (Cambridge, England : 2003)'
_journal_page_first 19983
_journal_page_last 19996
_journal_paper_doi 10.1039/c5dt02880a
_journal_volume 44
_journal_year 2015
_chemical_formula_sum 'C25 H18 Cu N4 O4'
_chemical_formula_weight 501.97
_chemical_name_systematic
;
 ?
;
_space_group_crystal_system orthorhombic
_space_group_IT_number 61
_space_group_name_Hall '-P 2ac 2ab'
_space_group_name_H-M_alt 'P b c a'
_symmetry_space_group_name_Hall '-P 2ac 2ab'
_symmetry_space_group_name_H-M 'P b c a'
_atom_sites_solution_hydrogens geom
_audit_creation_method SHELXL-2014
_audit_update_record
;
2015-06-12 deposited with the CCDC.
2015-10-20 downloaded from the CCDC.
;
_cell_angle_alpha 90
_cell_angle_beta 90
_cell_angle_gamma 90
_cell_formula_units_Z 8
_cell_length_a 14.9763(5)
_cell_length_b 10.5573(3)
_cell_length_c 27.4132(11)
_cell_measurement_reflns_used 9511
_cell_measurement_temperature 296(2)
_cell_measurement_theta_max 25.57
_cell_measurement_theta_min 2.47
_cell_volume 4334.3(3)
_computing_cell_refinement 'Bruker SAINT'
_computing_data_collection 'Bruker APEX2'
_computing_data_reduction 'Bruker SAINT'
_computing_molecular_graphics 'Bruker SHELXTL'
_computing_publication_material 'Bruker SHELXTL'
_computing_structure_refinement 'SHELXL-2014 (Sheldrick, 2014)'
_computing_structure_solution 'SHELXL-2014 (Sheldrick, 2014)'
_diffrn_ambient_temperature 296(2)
_diffrn_measured_fraction_theta_full 0.999
_diffrn_measured_fraction_theta_max 0.998
_diffrn_measurement_device_type 'Bruker APEX-II CCD'
_diffrn_measurement_method '\f and \w scans'
_diffrn_radiation_type MoK\a
_diffrn_radiation_wavelength 0.71073
_diffrn_reflns_av_R_equivalents 0.1344
_diffrn_reflns_av_unetI/netI 0.0337
_diffrn_reflns_laue_measured_fraction_full 0.999
_diffrn_reflns_laue_measured_fraction_max 0.998
_diffrn_reflns_limit_h_max 18
_diffrn_reflns_limit_h_min -18
_diffrn_reflns_limit_k_max 12
_diffrn_reflns_limit_k_min -12
_diffrn_reflns_limit_l_max 33
_diffrn_reflns_limit_l_min -33
_diffrn_reflns_number 91187
_diffrn_reflns_point_group_measured_fraction_full 0.999
_diffrn_reflns_point_group_measured_fraction_max 0.998
_diffrn_reflns_theta_full 25.242
_diffrn_reflns_theta_max 25.731
_diffrn_reflns_theta_min 2.475
_exptl_absorpt_coefficient_mu 1.050
_exptl_absorpt_correction_T_max 0.8341
_exptl_absorpt_correction_T_min 0.7942
_exptl_absorpt_correction_type multi-scan
_exptl_absorpt_process_details SADABS
_exptl_crystal_colour Green
_exptl_crystal_density_diffrn 1.539
_exptl_crystal_description Block
_exptl_crystal_F_000 2056
_exptl_crystal_size_max 0.230
_exptl_crystal_size_mid 0.200
_exptl_crystal_size_min 0.180
_refine_diff_density_max 0.351
_refine_diff_density_min -0.262
_refine_diff_density_rms 0.079
_refine_ls_extinction_method none
_refine_ls_goodness_of_fit_ref 1.012
_refine_ls_hydrogen_treatment constr
_refine_ls_matrix_type full
_refine_ls_number_parameters 308
_refine_ls_number_reflns 4136
_refine_ls_number_restraints 0
_refine_ls_restrained_S_all 1.012
_refine_ls_R_factor_all 0.0824
_refine_ls_R_factor_gt 0.0424
_refine_ls_shift/su_max 0.000
_refine_ls_shift/su_mean 0.000
_refine_ls_structure_factor_coef Fsqd
_refine_ls_weighting_details 'w=1/[\s^2^(Fo^2^)+(0.0530P)^2^+2.6457P] where P=(Fo^2^+2Fc^2^)/3'
_refine_ls_weighting_scheme calc
_refine_ls_wR_factor_gt 0.0928
_refine_ls_wR_factor_ref 0.1112
_reflns_Friedel_coverage 0.000
_reflns_number_gt 2728
_reflns_number_total 4136
_reflns_threshold_expression 'I > 2\s(I)'
_cod_data_source_file c5dt02880a2.cif
_cod_data_source_block 1
_cod_depositor_comments
;
The following automatic conversions were performed:

'_exptl_absorpt_correction_type' value 'Multi-scan' changed to
'multi-scan' according to
/usr/data/users/saulius/crontab/automatic-downloads/rss-feeds/RSC/lib/dictionaries/cif_core.dic
dictionary named 'cif_core.dic' version 2.4.2 from 2011-04-26.

Automatic conversion script
Id: cif_fix_values 3271 2015-04-21 07:52:19Z andrius 

 Adding full bibliography for 7036886--7036887.cif.
;
_cod_database_code 7036886
_shelx_space_group_comment
;
The symmetry employed for this shelxl refinement is uniquely defined
by the following loop, which should always be used as a source of
symmetry information in preference to the above space-group names.
They are only intended as comments.
;
_shelx_estimated_absorpt_t_min 0.794
_shelx_estimated_absorpt_t_max 0.834
_shelxl_version_number 2014-1

loop_
_space_group_symop_operation_xyz
'x, y, z'
'x+1/2, -y+1/2, -z'
'-x, y+1/2, -z+1/2'
'-x+1/2, -y, z+1/2'
'-x, -y, -z'
'-x-1/2, y-1/2, z'
'x, -y-1/2, z-1/2'
'x-1/2, y, -z-1/2'

loop_
_atom_site_label
_atom_site_type_symbol
_atom_site_fract_x
_atom_site_fract_y
_atom_site_fract_z
_atom_site_U_iso_or_equiv
_atom_site_adp_type
_atom_site_occupancy
_atom_site_site_symmetry_order
_atom_site_calc_flag
_atom_site_refinement_flags_posn
_atom_site_refinement_flags_adp
C1 C -0.0695(2) 0.0143(3) 0.36751(12) 0.0462(8) Uani 1 1 d . .
C2 C -0.1215(2) 0.0814(4) 0.33414(14) 0.0614(10) Uani 1 1 d . .
H2 H -0.1028 0.1584 0.3212 0.074 Uiso 1 1 calc R U
C3 C -0.2022(3) 0.0274(5) 0.32130(17) 0.0747(13) Uani 1 1 d . .
H3 H -0.2388 0.0693 0.2992 0.090 Uiso 1 1 calc R U
C4 C -0.2302(3) -0.0874(5) 0.34048(17) 0.0791(13) Uani 1 1 d . .
H4 H -0.2858 -0.1189 0.3315 0.095 Uiso 1 1 calc R U
C5 C -0.1792(3) -0.1553(4) 0.37196(15) 0.0660(11) Uani 1 1 d . .
H5 H -0.1978 -0.2332 0.3841 0.079 Uiso 1 1 calc R U
C6 C -0.0975(2) -0.1018(3) 0.38504(12) 0.0489(8) Uani 1 1 d . .
C7 C 0.0322(2) -0.0525(3) 0.41845(11) 0.0399(7) Uani 1 1 d . .
C8 C 0.10945(19) -0.0529(3) 0.45124(11) 0.0391(7) Uani 1 1 d . .
C9 C 0.1051(2) -0.1191(3) 0.49508(12) 0.0486(8) Uani 1 1 d . .
H9 H 0.0535 -0.1641 0.5026 0.058 Uiso 1 1 calc R U
C10 C 0.1754(2) -0.1198(4) 0.52767(13) 0.0563(9) Uani 1 1 d . .
H10 H 0.1715 -0.1668 0.5563 0.068 Uiso 1 1 calc R U
C11 C 0.2503(3) -0.0513(4) 0.51781(13) 0.0597(10) Uani 1 1 d . .
H11 H 0.2978 -0.0516 0.5397 0.072 Uiso 1 1 calc R U
C12 C 0.2558(2) 0.0187(3) 0.47529(13) 0.0526(9) Uani 1 1 d . .
H12 H 0.3065 0.0671 0.4694 0.063 Uiso 1 1 calc R U
C13 C 0.1871(2) 0.0181(3) 0.44121(12) 0.0400(7) Uani 1 1 d . .
C14 C 0.2717(2) 0.1090(3) 0.37845(11) 0.0401(7) Uani 1 1 d . .
H14 H 0.3165 0.0546 0.3891 0.048 Uiso 1 1 calc R U
C15 C 0.2960(2) 0.1975(3) 0.34170(11) 0.0384(7) Uani 1 1 d . .
C16 C 0.3858(2) 0.1932(3) 0.32120(11) 0.0385(7) Uani 1 1 d . .
C17 C 0.4463(2) 0.0949(3) 0.32994(12) 0.0490(8) Uani 1 1 d . .
H17 H 0.4288 0.0264 0.3490 0.059 Uiso 1 1 calc R U
C18 C 0.5311(2) 0.0979(4) 0.31087(14) 0.0567(9) Uani 1 1 d . .
H18 H 0.5708 0.0330 0.3182 0.068 Uiso 1 1 calc R U
C19 C 0.5584(2) 0.1960(4) 0.28084(14) 0.0583(10) Uani 1 1 d . .
H19 H 0.6158 0.1966 0.2680 0.070 Uiso 1 1 calc R U
C20 C 0.5012(2) 0.2907(3) 0.27037(13) 0.0548(9) Uani 1 1 d . .
H20 H 0.5193 0.3561 0.2499 0.066 Uiso 1 1 calc R U
C21 C 0.4140(2) 0.2920(3) 0.29002(12) 0.0447(8) Uani 1 1 d . .
C22 C 0.3528(3) 0.3901(3) 0.27854(14) 0.0584(10) Uani 1 1 d . .
H22 H 0.3717 0.4563 0.2587 0.070 Uiso 1 1 calc R U
C23 C 0.2688(2) 0.3909(3) 0.29534(13) 0.0550(9) Uani 1 1 d . .
H23 H 0.2303 0.4555 0.2858 0.066 Uiso 1 1 calc R U
C24 C 0.2374(2) 0.2953(3) 0.32729(11) 0.0437(8) Uani 1 1 d . .
C25 C -0.0321(3) -0.2721(4) 0.43732(15) 0.0690(12) Uani 1 1 d . .
H25A H 0.0283 -0.2999 0.4422 0.103 Uiso 1 1 calc R U
H25B H -0.0618 -0.3289 0.4153 0.103 Uiso 1 1 calc R U
H25C H -0.0630 -0.2713 0.4680 0.103 Uiso 1 1 calc R U
Cu1 Cu 0.08873(2) 0.18849(4) 0.37758(2) 0.04235(14) Uani 1 1 d . .
N1 N 0.01194(16) 0.0435(3) 0.38885(9) 0.0418(6) Uani 1 1 d . .
N2 N -0.03181(18) -0.1442(3) 0.41656(10) 0.0465(7) Uani 1 1 d . .
N3 N 0.19381(16) 0.0956(2) 0.39886(9) 0.0397(6) Uani 1 1 d . .
N4 N -0.0177(2) 0.3568(3) 0.41609(16) 0.0644(10) Uani 1 1 d . .
O1 O 0.15532(15) 0.3069(2) 0.34232(9) 0.0569(6) Uani 1 1 d . .
O2 O 0.0432(2) 0.3261(3) 0.44427(11) 0.0859(9) Uani 1 1 d . .
O3 O -0.01672(16) 0.3079(2) 0.37402(11) 0.0599(7) Uani 1 1 d . .
O4 O -0.0767(2) 0.4301(3) 0.42716(17) 0.1240(15) Uani 1 1 d . .

loop_
_atom_site_aniso_label
_atom_site_aniso_U_11
_atom_site_aniso_U_22
_atom_site_aniso_U_33
_atom_site_aniso_U_23
_atom_site_aniso_U_13
_atom_site_aniso_U_12
C1 0.0397(18) 0.054(2) 0.045(2) -0.0077(16) -0.0031(15) 0.0029(15)
C2 0.056(2) 0.065(2) 0.063(2) -0.0042(19) -0.010(2) 0.006(2)
C3 0.051(2) 0.093(3) 0.080(3) -0.017(3) -0.026(2) 0.014(2)
C4 0.053(2) 0.096(4) 0.088(3) -0.021(3) -0.017(2) -0.012(3)
C5 0.053(2) 0.078(3) 0.066(3) -0.006(2) -0.006(2) -0.021(2)
C6 0.0443(18) 0.058(2) 0.044(2) -0.0103(16) 0.0027(16) -0.0057(17)
C7 0.0378(17) 0.0453(18) 0.0366(17) -0.0019(15) 0.0021(14) -0.0010(15)
C8 0.0378(16) 0.0418(17) 0.0376(18) -0.0006(14) 0.0034(13) 0.0019(14)
C9 0.0470(19) 0.052(2) 0.046(2) 0.0081(16) 0.0039(16) -0.0045(16)
C10 0.058(2) 0.066(2) 0.045(2) 0.0198(18) 0.0001(18) -0.0029(19)
C11 0.051(2) 0.075(3) 0.053(2) 0.014(2) -0.0123(18) 0.002(2)
C12 0.0355(17) 0.064(2) 0.058(2) 0.0132(18) -0.0041(16) -0.0062(17)
C13 0.0382(16) 0.0392(17) 0.0427(19) 0.0058(14) 0.0039(15) 0.0026(14)
C14 0.0361(16) 0.0383(17) 0.0459(19) 0.0029(15) 0.0004(15) 0.0053(13)
C15 0.0391(16) 0.0365(17) 0.0398(17) 0.0030(14) 0.0030(14) 0.0006(14)
C16 0.0413(16) 0.0383(17) 0.0357(17) -0.0030(14) 0.0021(13) -0.0026(14)
C17 0.0467(18) 0.049(2) 0.052(2) 0.0087(16) 0.0076(16) 0.0013(17)
C18 0.046(2) 0.063(2) 0.061(2) 0.0036(19) 0.0119(18) 0.0096(18)
C19 0.0432(18) 0.069(3) 0.063(2) -0.002(2) 0.0156(18) -0.0034(19)
C20 0.054(2) 0.056(2) 0.054(2) 0.0062(18) 0.0111(17) -0.0076(19)
C21 0.0471(18) 0.0458(19) 0.0412(18) -0.0008(15) 0.0075(15) -0.0045(16)
C22 0.067(2) 0.047(2) 0.061(2) 0.0183(18) 0.015(2) 0.0019(19)
C23 0.058(2) 0.049(2) 0.058(2) 0.0168(17) 0.0119(18) 0.0101(17)
C24 0.0468(18) 0.0410(18) 0.0433(19) 0.0046(15) 0.0042(15) 0.0021(15)
C25 0.089(3) 0.055(2) 0.062(3) 0.0070(19) -0.005(2) -0.026(2)
Cu1 0.0367(2) 0.0412(2) 0.0491(3) 0.00702(19) 0.00300(18) 0.00590(18)
N1 0.0347(13) 0.0479(16) 0.0428(16) 0.0014(13) -0.0012(12) 0.0024(12)
N2 0.0463(16) 0.0485(16) 0.0446(16) -0.0004(13) 0.0021(13) -0.0089(13)
N3 0.0350(13) 0.0405(14) 0.0435(15) 0.0056(12) 0.0047(12) 0.0006(12)
N4 0.055(2) 0.0427(18) 0.096(3) 0.0079(19) 0.029(2) 0.0032(16)
O1 0.0467(13) 0.0507(14) 0.0733(17) 0.0215(12) 0.0155(12) 0.0132(12)
O2 0.103(2) 0.096(2) 0.0590(19) -0.0082(17) 0.0110(18) 0.005(2)
O3 0.0496(14) 0.0523(15) 0.078(2) 0.0031(14) -0.0017(13) 0.0118(12)
O4 0.105(3) 0.073(2) 0.194(4) -0.014(2) 0.075(3) 0.029(2)

loop_
_atom_type_symbol
_atom_type_description
_atom_type_scat_dispersion_real
_atom_type_scat_dispersion_imag
_atom_type_scat_source
C C 0.0033 0.0016 'International Tables Vol C Tables 4.2.6.8 and 6.1.1.4'
H H 0.0000 0.0000 'International Tables Vol C Tables 4.2.6.8 and 6.1.1.4'
N N 0.0061 0.0033 'International Tables Vol C Tables 4.2.6.8 and 6.1.1.4'
O O 0.0106 0.0060 'International Tables Vol C Tables 4.2.6.8 and 6.1.1.4'
Cu Cu 0.3201 1.2651 'International Tables Vol C Tables 4.2.6.8 and 6.1.1.4'

loop_
_geom_angle_atom_site_label_1
_geom_angle_atom_site_label_2
_geom_angle_atom_site_label_3
_geom_angle
C6 C1 N1 108.5(3)
C6 C1 C2 120.6(3)
N1 C1 C2 130.9(3)
C3 C2 C1 116.5(4)
C3 C2 H2 121.8
C1 C2 H2 121.8
C2 C3 C4 121.9(4)
C2 C3 H3 119.0
C4 C3 H3 119.0
C5 C4 C3 122.2(4)
C5 C4 H4 118.9
C3 C4 H4 118.9
C4 C5 C6 116.3(4)
C4 C5 H5 121.8
C6 C5 H5 121.8
C1 C6 N2 106.8(3)
C1 C6 C5 122.4(4)
N2 C6 C5 130.8(4)
N1 C7 N2 110.9(3)
N1 C7 C8 123.7(3)
N2 C7 C8 125.2(3)
C9 C8 C13 118.3(3)
C9 C8 C7 119.6(3)
C13 C8 C7 122.0(3)
C10 C9 C8 121.7(3)
C10 C9 H9 119.1
C8 C9 H9 119.1
C11 C10 C9 119.8(3)
C11 C10 H10 120.1
C9 C10 H10 120.1
C10 C11 C12 120.0(3)
C10 C11 H11 120.0
C12 C11 H11 120.0
C11 C12 C13 121.4(3)
C11 C12 H12 119.3
C13 C12 H12 119.3
C12 C13 C8 118.8(3)
C12 C13 N3 119.6(3)
C8 C13 N3 121.5(3)
N3 C14 C15 127.3(3)
N3 C14 H14 116.4
C15 C14 H14 116.4
C24 C15 C14 121.3(3)
C24 C15 C16 119.3(3)
C14 C15 C16 119.3(3)
C17 C16 C21 117.3(3)
C17 C16 C15 123.7(3)
C21 C16 C15 119.0(3)
C18 C17 C16 121.1(3)
C18 C17 H17 119.5
C16 C17 H17 119.5
C17 C18 C19 121.1(3)
C17 C18 H18 119.5
C19 C18 H18 119.5
C20 C19 C18 119.6(3)
C20 C19 H19 120.2
C18 C19 H19 120.2
C19 C20 C21 120.9(3)
C19 C20 H20 119.5
C21 C20 H20 119.5
C16 C21 C20 119.9(3)
C16 C21 C22 118.8(3)
C20 C21 C22 121.3(3)
C23 C22 C21 122.3(3)
C23 C22 H22 118.9
C21 C22 H22 118.9
C22 C23 C24 121.3(3)
C22 C23 H23 119.3
C24 C23 H23 119.3
O1 C24 C15 124.6(3)
O1 C24 C23 116.2(3)
C15 C24 C23 119.2(3)
N2 C25 H25A 109.5
N2 C25 H25B 109.5
H25A C25 H25B 109.5
N2 C25 H25C 109.5
H25A C25 H25C 109.5
H25B C25 H25C 109.5
O1 Cu1 N1 157.96(11)
O1 Cu1 N3 93.48(10)
N1 Cu1 N3 91.95(10)
O1 Cu1 O3 88.57(10)
N1 Cu1 O3 92.09(10)
N3 Cu1 O3 163.91(12)
O1 Cu1 O2 97.98(11)
N1 Cu1 O2 100.69(11)
N3 Cu1 O2 107.62(12)
O3 Cu1 O2 56.31(11)
C7 N1 C1 106.7(3)
C7 N1 Cu1 124.2(2)
C1 N1 Cu1 129.0(2)
C7 N2 C6 107.1(3)
C7 N2 C25 129.9(3)
C6 N2 C25 122.6(3)
C14 N3 C13 118.5(3)
C14 N3 Cu1 122.8(2)
C13 N3 Cu1 118.51(19)
O4 N4 O2 123.2(5)
O4 N4 O3 119.9(4)
O2 N4 O3 116.9(3)
C24 O1 Cu1 127.2(2)
N4 O2 Cu1 83.9(2)
N4 O3 Cu1 102.7(2)

loop_
_geom_bond_atom_site_label_1
_geom_bond_atom_site_label_2
_geom_bond_distance
C1 C6 1.382(5)
C1 N1 1.388(4)
C1 C2 1.395(5)
C2 C3 1.382(5)
C2 H2 0.9300
C3 C4 1.385(6)
C3 H3 0.9300
C4 C5 1.357(6)
C4 H4 0.9300
C5 C6 1.395(5)
C5 H5 0.9300
C6 N2 1.383(4)
C7 N1 1.334(4)
C7 N2 1.363(4)
C7 C8 1.465(4)
C8 C9 1.392(4)
C8 C13 1.410(4)
C9 C10 1.380(5)
C9 H9 0.9300
C10 C11 1.363(5)
C10 H10 0.9300
C11 C12 1.382(5)
C11 H11 0.9300
C12 C13 1.390(4)
C12 H12 0.9300
C13 N3 1.423(4)
C14 N3 1.302(4)
C14 C15 1.421(4)
C14 H14 0.9300
C15 C24 1.412(4)
C15 C16 1.458(4)
C16 C17 1.398(4)
C16 C21 1.413(4)
C17 C18 1.374(5)
C17 H17 0.9300
C18 C19 1.385(5)
C18 H18 0.9300
C19 C20 1.347(5)
C19 H19 0.9300
C20 C21 1.413(4)
C20 H20 0.9300
C21 C22 1.418(5)
C22 C23 1.341(5)
C22 H22 0.9300
C23 C24 1.417(4)
C23 H23 0.9300
C24 O1 1.302(4)
C25 N2 1.466(4)
C25 H25A 0.9600
C25 H25B 0.9600
C25 H25C 0.9600
Cu1 O1 1.868(2)
Cu1 N1 1.939(3)
Cu1 N3 1.944(2)
Cu1 O3 2.023(2)
Cu1 O2 2.433(3)
N4 O4 1.213(4)
N4 O2 1.239(4)
N4 O3 1.264(4)

loop_
_geom_torsion_atom_site_label_1
_geom_torsion_atom_site_label_2
_geom_torsion_atom_site_label_3
_geom_torsion_atom_site_label_4
_geom_torsion
C6 C1 C2 C3 2.0(5)
N1 C1 C2 C3 -177.5(3)
C1 C2 C3 C4 0.0(6)
C2 C3 C4 C5 -1.8(7)
C3 C4 C5 C6 1.5(7)
N1 C1 C6 N2 -1.0(4)
C2 C1 C6 N2 179.3(3)
N1 C1 C6 C5 177.3(3)
C2 C1 C6 C5 -2.4(5)
C4 C5 C6 C1 0.5(6)
C4 C5 C6 N2 178.4(4)
N1 C7 C8 C9 149.4(3)
N2 C7 C8 C9 -25.3(5)
N1 C7 C8 C13 -26.9(5)
N2 C7 C8 C13 158.4(3)
C13 C8 C9 C10 -2.1(5)
C7 C8 C9 C10 -178.5(3)
C8 C9 C10 C11 2.0(6)
C9 C10 C11 C12 0.0(6)
C10 C11 C12 C13 -1.9(6)
C11 C12 C13 C8 1.7(5)
C11 C12 C13 N3 177.4(3)
C9 C8 C13 C12 0.2(5)
C7 C8 C13 C12 176.5(3)
C9 C8 C13 N3 -175.4(3)
C7 C8 C13 N3 0.9(5)
N3 C14 C15 C24 8.4(5)
N3 C14 C15 C16 -176.4(3)
C24 C15 C16 C17 -174.6(3)
C14 C15 C16 C17 10.2(5)
C24 C15 C16 C21 4.4(4)
C14 C15 C16 C21 -170.9(3)
C21 C16 C17 C18 3.2(5)
C15 C16 C17 C18 -177.9(3)
C16 C17 C18 C19 -2.5(6)
C17 C18 C19 C20 0.4(6)
C18 C19 C20 C21 0.7(6)
C17 C16 C21 C20 -2.0(5)
C15 C16 C21 C20 179.0(3)
C17 C16 C21 C22 177.1(3)
C15 C16 C21 C22 -1.9(5)
C19 C20 C21 C16 0.1(5)
C19 C20 C21 C22 -179.0(4)
C16 C21 C22 C23 -1.6(6)
C20 C21 C22 C23 177.5(4)
C21 C22 C23 C24 2.5(6)
C14 C15 C24 O1 -6.4(5)
C16 C15 C24 O1 178.4(3)
C14 C15 C24 C23 171.7(3)
C16 C15 C24 C23 -3.5(5)
C22 C23 C24 O1 178.4(4)
C22 C23 C24 C15 0.1(5)
N2 C7 N1 C1 1.1(3)
C8 C7 N1 C1 -174.2(3)
N2 C7 N1 Cu1 -176.1(2)
C8 C7 N1 Cu1 8.6(4)
C6 C1 N1 C7 -0.1(3)
C2 C1 N1 C7 179.5(4)
C6 C1 N1 Cu1 177.0(2)
C2 C1 N1 Cu1 -3.4(5)
N1 C7 N2 C6 -1.8(4)
C8 C7 N2 C6 173.5(3)
N1 C7 N2 C25 170.8(3)
C8 C7 N2 C25 -13.9(5)
C1 C6 N2 C7 1.7(4)
C5 C6 N2 C7 -176.4(4)
C1 C6 N2 C25 -171.6(3)
C5 C6 N2 C25 10.3(6)
C15 C14 N3 C13 -168.3(3)
C15 C14 N3 Cu1 5.9(5)
C12 C13 N3 C14 37.0(4)
C8 C13 N3 C14 -147.4(3)
C12 C13 N3 Cu1 -137.5(3)
C8 C13 N3 Cu1 38.1(4)
C15 C24 O1 Cu1 -10.5(5)
C23 C24 O1 Cu1 171.4(2)
N1 Cu1 O1 C24 -85.3(4)
N3 Cu1 O1 C24 18.6(3)
O3 Cu1 O1 C24 -177.3(3)
O2 Cu1 O1 C24 127.0(3)
O4 N4 O2 Cu1 177.1(3)
O3 N4 O2 Cu1 -2.8(3)
O4 N4 O3 Cu1 -176.5(3)
O2 N4 O3 Cu1 3.5(4)
